data_7718172
loop_
_publ_author_name
'Zienkiewicz-Machnik, Ma&#x142;gorzata'
'Luboradzki, Roman'
'Mech-Piskorz, Justyna'
'Angulo, Gonzalo'
'Nogala, Wojciech'
'Ratajczyk, Tomasz'
'Aleshkevych, Pavlo'
'Kubas, Adam'

_publ_section_title
;
 Cationic-anionic complexes of Cu(II) and Co(II) with <i>N</i>-scorpionate
 ligand - structure, spectroscopy, and catecholase activity.
;
_journal_issue 13
_journal_name_full 'Dalton transactions (Cambridge, England : 2003)'
_journal_page_first 5268
_journal_page_last 5285
_journal_paper_doi 10.1039/d4dt03478c
_journal_volume 54
_journal_year 2025
_chemical_formula_sum 'C18 H27 Cl3 Cu1.5 N7'
_chemical_formula_weight 543.12
_space_group_crystal_system monoclinic
_space_group_IT_number 15
_space_group_name_Hall '-I 2yc'
_space_group_name_H-M_alt 'I 1 2/c 1'
_atom_sites_solution_hydrogens geom
_audit_creation_method SHELXL-2018/3
_audit_update_record
;
2022-10-13 deposited with the CCDC.	2025-02-10 downloaded from the CCDC.
;
_cell_angle_alpha 90
_cell_angle_beta 101.057(2)
_cell_angle_gamma 90
_cell_formula_units_Z 8
_cell_length_a 13.5359(2)
_cell_length_b 11.7557(2)
_cell_length_c 29.3343(5)
_cell_measurement_reflns_used 23465
_cell_measurement_temperature 100.01(10)
_cell_measurement_theta_max 29.8660
_cell_measurement_theta_min 2.3100
_cell_volume 4581.14(13)
_computing_structure_refinement 'SHELXL-2018/3 (Sheldrick, 2018)'
_diffrn_ambient_temperature 100.01(10)
_diffrn_measured_fraction_theta_full 1.000
_diffrn_measured_fraction_theta_max 0.949
_diffrn_measurement_device_type 'SuperNova, Dual, Cu at home/near, Eos'
_diffrn_measurement_method '\w scans'
_diffrn_radiation_type MoK\a
_diffrn_radiation_wavelength 0.71073
_diffrn_reflns_av_R_equivalents 0.0562
_diffrn_reflns_av_unetI/netI 0.0304
_diffrn_reflns_Laue_measured_fraction_full 1.000
_diffrn_reflns_Laue_measured_fraction_max 0.949
_diffrn_reflns_limit_h_max 18
_diffrn_reflns_limit_h_min -19
_diffrn_reflns_limit_k_max 16
_diffrn_reflns_limit_k_min -16
_diffrn_reflns_limit_l_max 41
_diffrn_reflns_limit_l_min -40
_diffrn_reflns_number 54406
_diffrn_reflns_point_group_measured_fraction_full 1.000
_diffrn_reflns_point_group_measured_fraction_max 0.949
_diffrn_reflns_theta_full 25.242
_diffrn_reflns_theta_max 30.133
_diffrn_reflns_theta_min 2.313
_diffrn_source 'micro-focus sealed X-ray tube'
_exptl_absorpt_coefficient_mu 1.775
_exptl_absorpt_correction_T_max 1.00000
_exptl_absorpt_correction_T_min 0.68645
_exptl_absorpt_correction_type multi-scan
_exptl_absorpt_process_details
;
CrysAlisPro 1.171.40.45a (Rigaku Oxford Diffraction, 2019)
Empirical absorption correction using spherical harmonics,
 implemented in SCALE3 ABSPACK scaling algorithm.
;
_exptl_crystal_colour green
_exptl_crystal_density_diffrn 1.575
_exptl_crystal_description block
_exptl_crystal_F_000 2228
_exptl_crystal_size_max 0.2
_exptl_crystal_size_mid 0.1
_exptl_crystal_size_min 0.1
_refine_diff_density_max 1.029
_refine_diff_density_min -0.741
_refine_diff_density_rms 0.079
_refine_ls_extinction_method none
_refine_ls_goodness_of_fit_ref 1.065
_refine_ls_hydrogen_treatment constr
_refine_ls_matrix_type full
_refine_ls_number_parameters 273
_refine_ls_number_reflns 6426
_refine_ls_number_restraints 0
_refine_ls_restrained_S_all 1.065
_refine_ls_R_factor_all 0.0391
_refine_ls_R_factor_gt 0.0316
_refine_ls_shift/su_max 0.000
_refine_ls_shift/su_mean 0.000
_refine_ls_structure_factor_coef Fsqd
_refine_ls_weighting_details 'w=1/[\s^2^(Fo^2^)+(0.0292P)^2^+9.2715P] where P=(Fo^2^+2Fc^2^)/3'
_refine_ls_weighting_scheme calc
_refine_ls_wR_factor_gt 0.0744
_refine_ls_wR_factor_ref 0.0786
_reflns_Friedel_coverage 0.000
_reflns_number_gt 5642
_reflns_number_total 6426
_reflns_threshold_expression 'I > 2\s(I)'
_cod_data_source_file d4dt03478c2.cif
_cod_data_source_block mzm1_02
_cod_depositor_comments 'Adding full bibliography for 7718172--7718173.cif.'
_cod_original_formula_sum 'C18 H27 Cl3 Cu1.50 N7'
_cod_database_code 7718172
_shelx_shelxl_version_number 2018/3
_shelx_space_group_comment
;
The symmetry employed for this shelxl refinement is uniquely defined
by the following loop, which should always be used as a source of
symmetry information in preference to the above space-group names.
They are only intended as comments.
;

loop_
_space_group_symop_operation_xyz
'x, y, z'
'-x, y, -z+1/2'
'x+1/2, y+1/2, z+1/2'
'-x+1/2, y+1/2, -z+1'
'-x, -y, -z'
'x, -y, z-1/2'
'-x+1/2, -y+1/2, -z+1/2'
'x+1/2, -y+1/2, z'

loop_
_atom_site_label
_atom_site_type_symbol
_atom_site_fract_x
_atom_site_fract_y
_atom_site_fract_z
_atom_site_U_iso_or_equiv
_atom_site_adp_type
_atom_site_occupancy
_atom_site_site_symmetry_order
_atom_site_calc_flag
_atom_site_refinement_flags_posn
_atom_site_refinement_flags_adp
_atom_site_refinement_flags_occupancy
_atom_site_disorder_assembly
_atom_site_disorder_group
C1 C -0.19721(14) 0.05239(16) 0.21757(6) 0.0169(3) Uani 1 1 d . . . . .
H1A H -0.136304 0.100900 0.222564 0.020 Uiso 1 1 calc R U . . .
H1B H -0.236164 0.069812 0.242030 0.020 Uiso 1 1 calc R U . . .
C2 C -0.15140(13) -0.14099(17) 0.25555(7) 0.0195(4) Uani 1 1 d . . . . .
C3 C -0.12001(14) -0.24048(17) 0.23818(7) 0.0222(4) Uani 1 1 d . . . . .
H3 H -0.103129 -0.309181 0.254917 0.027 Uiso 1 1 calc R U . . .
C4 C -0.11754(14) -0.22183(17) 0.19129(7) 0.0210(4) Uani 1 1 d . . . . .
C5 C -0.16036(16) -0.10922(18) 0.30385(7) 0.0238(4) Uani 1 1 d . . . . .
H5A H -0.103087 -0.061397 0.317635 0.036 Uiso 1 1 calc R U . . .
H5B H -0.160754 -0.178290 0.322521 0.036 Uiso 1 1 calc R U . . .
H5C H -0.223137 -0.067110 0.303111 0.036 Uiso 1 1 calc R U . . .
C6 C -0.08975(18) -0.30338(18) 0.15692(8) 0.0289(5) Uani 1 1 d . . . . .
H6A H -0.143826 -0.306318 0.129441 0.043 Uiso 1 1 calc R U . . .
H6B H -0.079841 -0.379207 0.170927 0.043 Uiso 1 1 calc R U . . .
H6C H -0.027301 -0.278211 0.147792 0.043 Uiso 1 1 calc R U . . .
C7 C -0.25077(14) 0.19301(15) 0.15615(6) 0.0162(3) Uani 1 1 d . . . . .
H7A H -0.297772 0.242256 0.169205 0.019 Uiso 1 1 calc R U . . .
H7B H -0.181400 0.221460 0.166987 0.019 Uiso 1 1 calc R U . . .
C8 C -0.32034(14) 0.27485(16) 0.07583(7) 0.0185(4) Uani 1 1 d . . . . .
C9 C -0.31808(14) 0.23488(17) 0.03178(7) 0.0200(4) Uani 1 1 d . . . . .
H9 H -0.344079 0.272157 0.003270 0.024 Uiso 1 1 calc R U . . .
C10 C -0.27004(14) 0.12867(16) 0.03721(6) 0.0179(4) Uani 1 1 d . . . . .
C11 C -0.35923(17) 0.38407(18) 0.09156(8) 0.0260(4) Uani 1 1 d . . . . .
H11A H -0.404649 0.367865 0.113054 0.039 Uiso 1 1 calc R U . . .
H11B H -0.395876 0.425665 0.064598 0.039 Uiso 1 1 calc R U . . .
H11C H -0.302669 0.430328 0.107358 0.039 Uiso 1 1 calc R U . . .
C12 C -0.24979(16) 0.04833(17) 0.00085(7) 0.0222(4) Uani 1 1 d . . . . .
H12A H -0.177091 0.043863 0.001896 0.033 Uiso 1 1 calc R U . . .
H12B H -0.283431 0.075500 -0.029792 0.033 Uiso 1 1 calc R U . . .
H12C H -0.275507 -0.027244 0.006519 0.033 Uiso 1 1 calc R U . . .
C13 C -0.36544(13) 0.03696(16) 0.16796(6) 0.0164(3) Uani 1 1 d . . . . .
H13A H -0.369126 -0.018826 0.192860 0.020 Uiso 1 1 calc R U . . .
H13B H -0.407450 0.103355 0.172548 0.020 Uiso 1 1 calc R U . . .
C14 C -0.48481(14) 0.01327(17) 0.08994(6) 0.0188(4) Uani 1 1 d . . . . .
C15 C -0.48663(15) -0.06693(18) 0.05537(7) 0.0222(4) Uani 1 1 d . . . . .
H15 H -0.534654 -0.072442 0.027220 0.027 Uiso 1 1 calc R U . . .
C16 C -0.40412(14) -0.13834(17) 0.06986(7) 0.0203(4) Uani 1 1 d . . . . .
C17 C -0.55232(16) 0.11135(19) 0.09367(7) 0.0252(4) Uani 1 1 d . . . . .
H17A H -0.585769 0.099691 0.120118 0.038 Uiso 1 1 calc R U . . .
H17B H -0.603096 0.117449 0.065068 0.038 Uiso 1 1 calc R U . . .
H17C H -0.512538 0.181503 0.098290 0.038 Uiso 1 1 calc R U . . .
C18 C -0.37119(17) -0.24039(19) 0.04644(8) 0.0282(5) Uani 1 1 d . . . . .
H18A H -0.298142 -0.249504 0.055790 0.042 Uiso 1 1 calc R U . . .
H18B H -0.388848 -0.230502 0.012679 0.042 Uiso 1 1 calc R U . . .
H18C H -0.404963 -0.308175 0.055458 0.042 Uiso 1 1 calc R U . . .
N1 N -0.25922(11) 0.07405(13) 0.17104(5) 0.0142(3) Uani 1 1 d . . . . .
N2 N -0.16905(11) -0.06711(14) 0.21936(5) 0.0171(3) Uani 1 1 d . . . . .
N3 N -0.14649(12) -0.11494(14) 0.17997(5) 0.0175(3) Uani 1 1 d . . . . .
N4 N -0.27604(11) 0.19382(13) 0.10552(5) 0.0159(3) Uani 1 1 d . . . . .
N5 N -0.24290(12) 0.10455(13) 0.08269(5) 0.0160(3) Uani 1 1 d . . . . .
N6 N -0.40391(11) -0.01404(13) 0.12328(5) 0.0155(3) Uani 1 1 d . . . . .
N7 N -0.35272(12) -0.10652(14) 0.11139(6) 0.0187(3) Uani 1 1 d . . . . .
Cu1 Cu 0.000000 0.30002(3) 0.250000 0.01694(8) Uani 1 2 d S T P . .
Cu2 Cu -0.19075(2) -0.02458(2) 0.12372(2) 0.01500(6) Uani 1 1 d . . . . .
Cl1 Cl 0.02241(3) 0.17900(4) 0.19297(2) 0.01815(9) Uani 1 1 d . . . . .
Cl2 Cl 0.11175(4) 0.42221(4) 0.28886(2) 0.02457(11) Uani 1 1 d . . . . .
Cl3 Cl -0.08480(4) -0.09201(4) 0.08089(2) 0.02404(11) Uani 1 1 d . . . . .

loop_
_atom_site_aniso_label
_atom_site_aniso_U_11
_atom_site_aniso_U_22
_atom_site_aniso_U_33
_atom_site_aniso_U_23
_atom_site_aniso_U_13
_atom_site_aniso_U_12
C1 0.0176(8) 0.0179(8) 0.0141(8) -0.0012(7) 0.0005(7) -0.0008(7)
C2 0.0127(8) 0.0228(9) 0.0227(9) 0.0048(7) 0.0025(7) -0.0015(7)
C3 0.0186(9) 0.0212(9) 0.0271(10) 0.0078(8) 0.0056(8) 0.0017(7)
C4 0.0173(8) 0.0184(9) 0.0279(10) 0.0028(8) 0.0060(7) 0.0006(7)
C5 0.0223(9) 0.0279(10) 0.0208(10) 0.0058(8) 0.0036(7) 0.0007(8)
C6 0.0350(12) 0.0181(10) 0.0371(12) 0.0026(8) 0.0160(10) 0.0057(8)
C7 0.0188(8) 0.0150(8) 0.0148(8) -0.0008(6) 0.0036(7) -0.0004(6)
C8 0.0178(8) 0.0184(9) 0.0208(9) 0.0036(7) 0.0076(7) 0.0008(7)
C9 0.0221(9) 0.0214(9) 0.0174(9) 0.0042(7) 0.0065(7) 0.0006(7)
C10 0.0184(8) 0.0187(9) 0.0176(9) 0.0005(7) 0.0058(7) -0.0033(7)
C11 0.0350(11) 0.0195(10) 0.0267(11) 0.0053(8) 0.0143(9) 0.0073(8)
C12 0.0271(10) 0.0223(10) 0.0186(9) -0.0010(7) 0.0078(7) -0.0009(8)
C13 0.0156(8) 0.0195(9) 0.0144(8) -0.0030(7) 0.0035(6) -0.0012(7)
C14 0.0165(8) 0.0242(9) 0.0161(9) -0.0002(7) 0.0042(7) -0.0024(7)
C15 0.0207(9) 0.0288(10) 0.0171(9) -0.0044(8) 0.0038(7) -0.0048(8)
C16 0.0208(9) 0.0220(9) 0.0202(9) -0.0050(7) 0.0092(7) -0.0063(7)
C17 0.0214(9) 0.0289(11) 0.0240(10) -0.0019(8) 0.0012(8) 0.0048(8)
C18 0.0286(10) 0.0262(11) 0.0324(12) -0.0131(9) 0.0123(9) -0.0052(8)
N1 0.0140(7) 0.0148(7) 0.0136(7) 0.0001(5) 0.0020(5) -0.0005(5)
N2 0.0160(7) 0.0187(8) 0.0168(7) 0.0009(6) 0.0035(6) -0.0002(6)
N3 0.0174(7) 0.0176(7) 0.0182(8) 0.0005(6) 0.0054(6) 0.0009(6)
N4 0.0170(7) 0.0149(7) 0.0168(7) -0.0006(6) 0.0055(6) 0.0012(6)
N5 0.0173(7) 0.0154(7) 0.0164(7) -0.0016(6) 0.0059(6) 0.0005(6)
N6 0.0139(7) 0.0176(7) 0.0152(7) -0.0036(6) 0.0036(6) -0.0008(6)
N7 0.0166(7) 0.0187(8) 0.0218(8) -0.0049(6) 0.0066(6) -0.0010(6)
Cu1 0.01910(16) 0.01591(16) 0.01659(16) 0.000 0.00536(12) 0.000
Cu2 0.01510(11) 0.01487(11) 0.01594(12) 0.00017(8) 0.00526(8) 0.00139(8)
Cl1 0.0205(2) 0.0175(2) 0.0175(2) -0.00095(16) 0.00621(16) 0.00233(16)
Cl2 0.0282(2) 0.0197(2) 0.0264(2) -0.00363(18) 0.00667(19) -0.00674(18)
Cl3 0.0244(2) 0.0271(2) 0.0231(2) -0.00072(18) 0.01073(18) 0.00740(18)

loop_
_atom_type_symbol
_atom_type_description
_atom_type_scat_dispersion_real
_atom_type_scat_dispersion_imag
_atom_type_scat_source
C C 0.0033 0.0016 'International Tables Vol C Tables 4.2.6.8 and 6.1.1.4'
H H 0.0000 0.0000 'International Tables Vol C Tables 4.2.6.8 and 6.1.1.4'
N N 0.0061 0.0033 'International Tables Vol C Tables 4.2.6.8 and 6.1.1.4'
Cu Cu 0.3201 1.2651 'International Tables Vol C Tables 4.2.6.8 and 6.1.1.4'
Cl Cl 0.1484 0.1585 'International Tables Vol C Tables 4.2.6.8 and 6.1.1.4'

loop_
_geom_angle_atom_site_label_1
_geom_angle_atom_site_label_2
_geom_angle_atom_site_label_3
_geom_angle
_geom_angle_site_symmetry_1
_geom_angle_site_symmetry_3
_geom_angle_publ_flag
N2 C1 N1 107.33(14) . . ?
N2 C2 C3 105.97(17) . . ?
N2 C2 C5 123.26(18) . . ?
C3 C2 C5 130.67(18) . . ?
C2 C3 C4 107.35(18) . . ?
N3 C4 C3 109.25(18) . . ?
N3 C4 C6 122.39(18) . . ?
C3 C4 C6 128.36(19) . . ?
N4 C7 N1 106.92(14) . . ?
N4 C8 C9 106.04(17) . . ?
N4 C8 C11 123.11(17) . . ?
C9 C8 C11 130.84(18) . . ?
C8 C9 C10 106.84(17) . . ?
N5 C10 C9 109.45(16) . . ?
N5 C10 C12 121.62(17) . . ?
C9 C10 C12 128.93(18) . . ?
N6 C13 N1 110.64(14) . . ?
N6 C14 C15 105.40(17) . . ?
N6 C14 C17 123.45(17) . . ?
C15 C14 C17 131.15(18) . . ?
C14 C15 C16 106.62(17) . . ?
N7 C16 C15 110.83(17) . . ?
N7 C16 C18 119.73(19) . . ?
C15 C16 C18 129.42(19) . . ?
C7 N1 C1 111.92(14) . . ?
C7 N1 C13 112.85(14) . . ?
C1 N1 C13 112.06(14) . . ?
C7 N1 Cu2 104.62(10) . . ?
C1 N1 Cu2 105.31(11) . . ?
C13 N1 Cu2 109.50(11) . . ?
C2 N2 N3 111.26(16) . . ?
C2 N2 C1 130.72(16) . . ?
N3 N2 C1 117.71(15) . . ?
C4 N3 N2 106.13(15) . . ?
C4 N3 Cu2 138.25(14) . . ?
N2 N3 Cu2 113.97(12) . . ?
C8 N4 N5 111.88(15) . . ?
C8 N4 C7 130.48(16) . . ?
N5 N4 C7 117.34(15) . . ?
C10 N5 N4 105.75(15) . . ?
C10 N5 Cu2 139.66(13) . . ?
N4 N5 Cu2 113.76(11) . . ?
C14 N6 N7 112.41(15) . . ?
C14 N6 C13 130.94(16) . . ?
N7 N6 C13 116.65(15) . . ?
C16 N7 N6 104.73(16) . . ?
C16 N7 Cu2 124.10(12) . . ?
N6 N7 Cu2 97.91(10) . . ?
Cl2 Cu1 Cl2 99.96(3) . 2 ?
Cl2 Cu1 Cl1 101.589(17) . 2 ?
Cl2 Cu1 Cl1 127.488(17) 2 2 ?
Cl2 Cu1 Cl1 127.488(17) . . ?
Cl2 Cu1 Cl1 101.587(17) 2 . ?
Cl1 Cu1 Cl1 101.99(3) 2 . ?
N3 Cu2 N5 160.69(6) . . ?
N3 Cu2 N1 81.29(6) . . ?
N5 Cu2 N1 80.30(6) . . ?
N3 Cu2 Cl3 99.00(5) . . ?
N5 Cu2 Cl3 97.06(5) . . ?
N1 Cu2 Cl3 163.85(4) . . ?
N3 Cu2 N7 91.88(6) . . ?
N5 Cu2 N7 90.42(6) . . ?
N1 Cu2 N7 79.40(5) . . ?
Cl3 Cu2 N7 116.66(4) . . ?

loop_
_geom_bond_atom_site_label_1
_geom_bond_atom_site_label_2
_geom_bond_distance
_geom_bond_site_symmetry_2
_geom_bond_publ_flag
C1 N2 1.454(2) . ?
C1 N1 1.481(2) . ?
C2 N2 1.357(2) . ?
C2 C3 1.375(3) . ?
C2 C5 1.493(3) . ?
C3 C4 1.400(3) . ?
C4 N3 1.339(2) . ?
C4 C6 1.491(3) . ?
C7 N4 1.459(2) . ?
C7 N1 1.476(2) . ?
C8 N4 1.351(2) . ?
C8 C9 1.381(3) . ?
C8 C11 1.494(3) . ?
C9 C10 1.403(3) . ?
C10 N5 1.344(2) . ?
C10 C12 1.489(3) . ?
C13 N6 1.445(2) . ?
C13 N1 1.489(2) . ?
C14 N6 1.359(2) . ?
C14 C15 1.381(3) . ?
C14 C17 1.488(3) . ?
C15 C16 1.397(3) . ?
C16 N7 1.335(2) . ?
C16 C18 1.492(3) . ?
N1 Cu2 2.1502(15) . ?
N2 N3 1.371(2) . ?
N3 Cu2 1.9573(16) . ?
N4 N5 1.366(2) . ?
N5 Cu2 1.9813(16) . ?
N6 N7 1.370(2) . ?
N7 Cu2 2.3583(16) . ?
Cu1 Cl2 2.2337(5) . ?
Cu1 Cl2 2.2338(5) 2 ?
Cu1 Cl1 2.2604(5) 2 ?
Cu1 Cl1 2.2604(5) . ?
Cu2 Cl3 2.2259(5) . ?
